data_7045910
loop_
_publ_author_name
'Switlicka, A.'
'Machura, B.'
'Kruszynski, R.'
'Cano, J.'
'Toma, L. M.'
'Lloret, F.'
'Julve, M.'

_publ_section_title
;
 The influence of pseudohalide ligands on the SIM behaviour of
 four-coordinate benzylimidazole-containing cobalt(ii) complexes.
;
_journal_issue 16
_journal_name_full 'Dalton transactions (Cambridge, England : 2003)'
_journal_page_first 5831
_journal_page_last 5842
_journal_paper_doi 10.1039/c7dt04735e
_journal_volume 47
_journal_year 2018
_chemical_formula_moiety 'C22 H24 Co N10'
_chemical_formula_sum 'C22 H24 Co N10'
_chemical_formula_weight 487.44
_space_group_crystal_system monoclinic
_space_group_IT_number 13
_space_group_name_Hall '-P 2yc'
_space_group_name_H-M_alt 'P 1 2/c 1'
_symmetry_space_group_name_Hall '-P 2yc'
_symmetry_space_group_name_H-M 'P 1 2/c 1'
_atom_sites_solution_hydrogens geom
_audit_creation_method SHELXL-2014/6
_audit_update_record
;
2017-09-06 deposited with the CCDC.
2018-03-23 downloaded from the CCDC.
;
_cell_angle_alpha 90
_cell_angle_beta 107.081(9)
_cell_angle_gamma 90
_cell_formula_units_Z 2
_cell_length_a 10.8520(8)
_cell_length_b 6.7781(7)
_cell_length_c 16.9837(14)
_cell_measurement_reflns_used 1595
_cell_measurement_temperature 295(2)
_cell_measurement_theta_max 24.6740
_cell_measurement_theta_min 4.8050
_cell_volume 1194.15(19)
_computing_cell_refinement 'CrysAlis RED v. 1.163 (UNIL IC & KUMA 2000)'
_computing_data_collection 'CrysAlis CCD v. 1.163 (UNIL IC & KUMA 2000)'
_computing_data_reduction 'CrysAlis RED v. 1.163 (UNIL IC & KUMA 2000)'
_computing_molecular_graphics 'Mercury (Macrae, J.Appl.Cryst. 41 (2008) 466-470'
_computing_publication_material 'Olex2 (Dolomanov et al., 2009)'
_computing_structure_refinement 'SHELXL-2014/7 (Sheldrick, 2014)'
_computing_structure_solution 'SHELXS-97 (Sheldrick, 1990)'
_diffrn_ambient_temperature 295(2)
_diffrn_measured_fraction_theta_full 0.975
_diffrn_measured_fraction_theta_max 0.997
_diffrn_measurement_device_type 'Oxford Diffraction Gemini A Ultra'
_diffrn_radiation_type MoK\a
_diffrn_radiation_wavelength 0.71073
_diffrn_reflns_av_R_equivalents 0.0371
_diffrn_reflns_av_unetI/netI 0.0421
_diffrn_reflns_Laue_measured_fraction_full 0.975
_diffrn_reflns_Laue_measured_fraction_max 0.997
_diffrn_reflns_limit_h_max 12
_diffrn_reflns_limit_h_min -12
_diffrn_reflns_limit_k_max 5
_diffrn_reflns_limit_k_min -8
_diffrn_reflns_limit_l_max 18
_diffrn_reflns_limit_l_min -20
_diffrn_reflns_number 5642
_diffrn_reflns_point_group_measured_fraction_full 0.975
_diffrn_reflns_point_group_measured_fraction_max 0.997
_diffrn_reflns_theta_full 25.242
_diffrn_reflns_theta_max 25.049
_diffrn_reflns_theta_min 3.591
_exptl_absorpt_coefficient_mu 0.749
_exptl_absorpt_correction_T_max 1.00000
_exptl_absorpt_correction_T_min 0.60284
_exptl_absorpt_correction_type multi-scan
_exptl_absorpt_process_details 'Blessing, Acta Cryst. A51 (1995) 33-38'
_exptl_crystal_colour blue
_exptl_crystal_density_diffrn 1.356
_exptl_crystal_description prism
_exptl_crystal_F_000 506
_exptl_crystal_size_max 0.095
_exptl_crystal_size_mid 0.092
_exptl_crystal_size_min 0.04
_refine_diff_density_max 0.229
_refine_diff_density_min -0.239
_refine_diff_density_rms 0.052
_refine_ls_extinction_method none
_refine_ls_goodness_of_fit_ref 1.079
_refine_ls_hydrogen_treatment constr
_refine_ls_matrix_type full
_refine_ls_number_parameters 151
_refine_ls_number_reflns 2104
_refine_ls_number_restraints 0
_refine_ls_restrained_S_all 1.079
_refine_ls_R_factor_all 0.0612
_refine_ls_R_factor_gt 0.0418
_refine_ls_shift/su_max 0.000
_refine_ls_shift/su_mean 0.000
_refine_ls_structure_factor_coef Fsqd
_refine_ls_weighting_details 'w=1/[\s^2^(Fo^2^)+(0.0553P)^2^+0.1758P] where P=(Fo^2^+2Fc^2^)/3'
_refine_ls_weighting_scheme calc
_refine_ls_wR_factor_gt 0.1026
_refine_ls_wR_factor_ref 0.1109
_reflns_Friedel_coverage 0.000
_reflns_number_gt 1652
_reflns_number_total 2104
_reflns_threshold_expression 'I > 2\s(I)'
_cod_data_source_file c7dt04735e2.cif
_cod_data_source_block a19
_cod_depositor_comments 'Adding full bibliography for 7045909--7045911.cif.'
_cod_database_code 7045910
_shelx_space_group_comment
;
The symmetry employed for this shelxl refinement is uniquely defined
by the following loop, which should always be used as a source of
symmetry information in preference to the above space-group names.
They are only intended as comments.
;
_shelxl_version_number 2014/6

loop_
_space_group_symop_operation_xyz
'x, y, z'
'-x, y, -z+1/2'
'-x, -y, -z'
'x, -y, z-1/2'

loop_
_atom_site_label
_atom_site_type_symbol
_atom_site_fract_x
_atom_site_fract_y
_atom_site_fract_z
_atom_site_U_iso_or_equiv
_atom_site_adp_type
_atom_site_occupancy
_atom_site_site_symmetry_order
_atom_site_calc_flag
_atom_site_refinement_flags_posn
_atom_site_refinement_flags_adp
_atom_site_refinement_flags_occupancy
Co1 Co 0.5000 0.26718(8) 0.2500 0.0478(2) Uani 1 2 d S T P
N1 N 0.42581(18) 0.0933(3) 0.32064(12) 0.0466(5) Uani 1 1 d . . .
N2 N 0.32625(18) 0.0064(3) 0.41046(12) 0.0461(5) Uani 1 1 d . . .
C1 C 0.4711(2) -0.0874(4) 0.35347(17) 0.0558(7) Uani 1 1 d . . .
H1 H 0.5340 -0.1608 0.3395 0.067 Uiso 1 1 calc R U .
C2 C 0.4110(2) -0.1419(5) 0.40861(18) 0.0575(7) Uani 1 1 d . . .
H2 H 0.4243 -0.2575 0.4395 0.069 Uiso 1 1 calc R U .
C3 C 0.3368(2) 0.1458(4) 0.35646(15) 0.0452(6) Uani 1 1 d . . .
C4 C 0.2602(3) 0.3301(5) 0.3397(2) 0.0685(8) Uani 1 1 d . . .
H4A H 0.2914 0.4132 0.3039 0.103 Uiso 1 1 calc R U .
H4B H 0.2681 0.3979 0.3905 0.103 Uiso 1 1 calc R U .
H4C H 0.1712 0.2987 0.3136 0.103 Uiso 1 1 calc R U .
C5 C 0.2391(3) 0.0108(5) 0.46242(16) 0.0565(7) Uani 1 1 d . . .
H5A H 0.2398 0.1423 0.4851 0.068 Uiso 1 1 calc R U .
H5B H 0.2710 -0.0798 0.5081 0.068 Uiso 1 1 calc R U .
C6 C 0.1019(3) -0.0443(5) 0.41613(17) 0.0557(7) Uani 1 1 d . . .
C7 C 0.0698(3) -0.2309(6) 0.3909(3) 0.1018(15) Uani 1 1 d . . .
H7 H 0.1337 -0.3270 0.4016 0.122 Uiso 1 1 calc R U .
C8 C -0.0561(4) -0.2832(8) 0.3492(4) 0.129(2) Uani 1 1 d . . .
H8 H -0.0746 -0.4137 0.3333 0.155 Uiso 1 1 calc R U .
C9 C -0.1486(4) -0.1544(10) 0.3320(3) 0.1113(15) Uani 1 1 d . . .
H9 H -0.2318 -0.1921 0.3025 0.134 Uiso 1 1 calc R U .
C10 C -0.1239(3) 0.0370(8) 0.3572(3) 0.0994(14) Uani 1 1 d . . .
H10 H -0.1903 0.1291 0.3461 0.119 Uiso 1 1 calc R U .
C11 C 0.0039(3) 0.0938(6) 0.4005(2) 0.0805(10) Uani 1 1 d . . .
H11 H 0.0217 0.2234 0.4182 0.097 Uiso 1 1 calc R U .
N97 N 0.3382(4) 0.5019(6) 0.03871(18) 0.1072(12) Uani 1 1 d . . .
N98 N 0.3543(2) 0.4616(3) 0.10686(16) 0.0562(6) Uani 1 1 d . . .
N99 N 0.3692(3) 0.4316(5) 0.17536(18) 0.0795(9) Uani 1 1 d . . .

loop_
_atom_site_aniso_label
_atom_site_aniso_U_11
_atom_site_aniso_U_22
_atom_site_aniso_U_33
_atom_site_aniso_U_23
_atom_site_aniso_U_13
_atom_site_aniso_U_12
Co1 0.0429(3) 0.0485(4) 0.0534(3) 0.000 0.0164(2) 0.000
N1 0.0424(10) 0.0468(14) 0.0499(11) 0.0034(10) 0.0127(9) 0.0021(9)
N2 0.0453(11) 0.0472(13) 0.0454(11) 0.0053(11) 0.0127(9) -0.0022(10)
C1 0.0451(13) 0.0526(18) 0.0687(17) 0.0088(14) 0.0149(13) 0.0078(12)
C2 0.0504(14) 0.0499(18) 0.0679(17) 0.0166(15) 0.0106(14) 0.0055(13)
C3 0.0463(13) 0.0439(15) 0.0451(13) -0.0029(12) 0.0131(11) -0.0015(11)
C4 0.093(2) 0.0520(19) 0.0743(19) 0.0100(16) 0.0455(18) 0.0171(17)
C5 0.0640(16) 0.0616(19) 0.0477(14) 0.0013(14) 0.0223(13) -0.0031(14)
C6 0.0534(15) 0.065(2) 0.0548(15) 0.0037(14) 0.0252(12) 0.0067(14)
C7 0.0544(19) 0.084(3) 0.158(4) -0.035(3) 0.016(2) 0.0059(17)
C8 0.069(3) 0.118(4) 0.181(5) -0.050(4) 0.008(3) -0.011(2)
C9 0.063(2) 0.155(5) 0.109(3) 0.006(3) 0.015(2) -0.004(3)
C10 0.060(2) 0.144(4) 0.101(3) 0.053(3) 0.033(2) 0.043(2)
C11 0.085(2) 0.079(3) 0.089(2) 0.022(2) 0.0433(19) 0.0205(19)
N97 0.153(3) 0.095(3) 0.0630(18) 0.0045(19) 0.0150(19) 0.008(2)
N98 0.0647(14) 0.0417(14) 0.0580(15) 0.0001(12) 0.0115(12) -0.0008(11)
N99 0.0812(17) 0.089(2) 0.0749(17) 0.0278(16) 0.0334(15) 0.0330(16)

loop_
_atom_type_symbol
_atom_type_description
_atom_type_scat_dispersion_real
_atom_type_scat_dispersion_imag
_atom_type_scat_source
C C 0.0033 0.0016 'International Tables Vol C Tables 4.2.6.8 and 6.1.1.4'
H H 0.0000 0.0000 'International Tables Vol C Tables 4.2.6.8 and 6.1.1.4'
Co Co 0.3494 0.9721 'International Tables Vol C Tables 4.2.6.8 and 6.1.1.4'
N N 0.0061 0.0033 'International Tables Vol C Tables 4.2.6.8 and 6.1.1.4'

loop_
_geom_angle_atom_site_label_1
_geom_angle_atom_site_label_2
_geom_angle_atom_site_label_3
_geom_angle
_geom_angle_site_symmetry_1
_geom_angle_site_symmetry_3
N99 Co1 N99 110.3(2) . 2_655
N99 Co1 N1 112.34(10) . .
N99 Co1 N1 106.83(10) 2_655 .
N99 Co1 N1 106.83(10) . 2_655
N99 Co1 N1 112.34(10) 2_655 2_655
N1 Co1 N1 108.25(13) . 2_655
C3 N1 C1 105.9(2) . .
C3 N1 Co1 125.94(18) . .
C1 N1 Co1 127.30(17) . .
C3 N2 C2 107.9(2) . .
C3 N2 C5 126.4(2) . .
C2 N2 C5 125.7(2) . .
C2 C1 N1 109.9(2) . .
C2 C1 H1 125.1 . .
N1 C1 H1 125.1 . .
C1 C2 N2 106.4(3) . .
C1 C2 H2 126.8 . .
N2 C2 H2 126.8 . .
N1 C3 N2 110.0(2) . .
N1 C3 C4 125.4(2) . .
N2 C3 C4 124.6(2) . .
C3 C4 H4A 109.5 . .
C3 C4 H4B 109.5 . .
H4A C4 H4B 109.5 . .
C3 C4 H4C 109.5 . .
H4A C4 H4C 109.5 . .
H4B C4 H4C 109.5 . .
N2 C5 C6 113.0(2) . .
N2 C5 H5A 109.0 . .
C6 C5 H5A 109.0 . .
N2 C5 H5B 109.0 . .
C6 C5 H5B 109.0 . .
H5A C5 H5B 107.8 . .
C7 C6 C11 117.5(3) . .
C7 C6 C5 121.3(3) . .
C11 C6 C5 121.1(3) . .
C6 C7 C8 121.7(4) . .
C6 C7 H7 119.2 . .
C8 C7 H7 119.2 . .
C9 C8 C7 121.6(5) . .
C9 C8 H8 119.2 . .
C7 C8 H8 119.2 . .
C8 C9 C10 120.0(4) . .
C8 C9 H9 120.0 . .
C10 C9 H9 120.0 . .
C9 C10 C11 119.5(4) . .
C9 C10 H10 120.3 . .
C11 C10 H10 120.3 . .
C6 C11 C10 119.7(4) . .
C6 C11 H11 120.2 . .
C10 C11 H11 120.2 . .
N99 N98 N97 176.4(3) . .
N98 N99 Co1 128.3(2) . .

loop_
_geom_bond_atom_site_label_1
_geom_bond_atom_site_label_2
_geom_bond_distance
_geom_bond_site_symmetry_2
Co1 N99 1.951(3) .
Co1 N99 1.951(3) 2_655
Co1 N1 2.011(2) .
Co1 N1 2.011(2) 2_655
N1 C3 1.332(3) .
N1 C1 1.375(3) .
N2 C3 1.345(3) .
N2 C2 1.369(3) .
N2 C5 1.471(3) .
C1 C2 1.340(4) .
C1 H1 0.9300 .
C2 H2 0.9300 .
C3 C4 1.482(4) .
C4 H4A 0.9600 .
C4 H4B 0.9600 .
C4 H4C 0.9600 .
C5 C6 1.513(4) .
C5 H5A 0.9700 .
C5 H5B 0.9700 .
C6 C7 1.348(5) .
C6 C11 1.382(4) .
C7 C8 1.387(5) .
C7 H7 0.9300 .
C8 C9 1.298(7) .
C8 H8 0.9300 .
C9 C10 1.367(7) .
C9 H9 0.9300 .
C10 C11 1.419(6) .
C10 H10 0.9300 .
C11 H11 0.9300 .
N97 N98 1.151(4) .
N98 N99 1.145(3) .
